data_4089406
loop_
_publ_author_name
'Wu, Siquan'
'Li, Xiaoyan'
'Xiong, Zichang'
'Xu, Wengang'
'Lu, Yunqiang'
'Sun, Hongjian'

_publ_section_title
;
 Synthesis and Reactivity of Silyl Iron, Cobalt, and Nickel Complexes
 Bearing a [PSiP]-Pincer Ligand via Si--H Bond Activation
;
_journal_issue 11
_journal_name_full Organometallics
_journal_page_first 3227
_journal_paper_doi 10.1021/om400047j
_journal_volume 32
_journal_year 2013
_chemical_formula_moiety 'C40 H40 Cl Co P3 Si'
_chemical_formula_sum 'C40 H40 Cl Co P3 Si'
_chemical_formula_weight 736.10
_space_group_IT_number 14
_space_group_name_Hall '-P 2ybc'
_space_group_name_H-M_alt 'P 1 21/c 1'
_symmetry_cell_setting monoclinic
_symmetry_Int_Tables_number 14
_symmetry_space_group_name_H-M 'P 1 21/c 1'
_atom_sites_solution_hydrogens geom
_atom_sites_solution_primary direct
_atom_sites_solution_secondary difmap
_audit_creation_method SHELXL-97
_cell_angle_alpha 90.00
_cell_angle_beta 97.750(10)
_cell_angle_gamma 90.00
_cell_formula_units_Z 4
_cell_length_a 16.199(3)
_cell_length_b 9.7500(19)
_cell_length_c 22.438(5)
_cell_measurement_reflns_used 18304
_cell_measurement_temperature 140(2)
_cell_measurement_theta_max 27.33
_cell_measurement_theta_min 1.27
_cell_volume 3511.5(12)
_computing_cell_refinement 'STOE X-AREA'
_computing_data_collection 'STOE X-AREA'
_computing_data_reduction 'STOE X-RED'
_computing_structure_refinement 'SHELXL-97 (Sheldrick, 1997)'
_computing_structure_solution 'SHELXS-97 (Sheldrick, 1990)'
_diffrn_ambient_temperature 140(2)
_diffrn_detector 'image plate (34 cm diameter)'
_diffrn_detector_area_resol_mean 6.67
_diffrn_detector_type STOE
_diffrn_measured_fraction_theta_full 0.976
_diffrn_measured_fraction_theta_max 0.976
_diffrn_measurement_details ' 212 frames, detector distance = 120 mm'
_diffrn_measurement_device '2-circle goniometer'
_diffrn_measurement_device_type 'STOE IPDS 2'
_diffrn_measurement_method 'rotation method'
_diffrn_radiation_collimation '0.5 mm diameter, monocapillary'
_diffrn_radiation_monochromator graphite
_diffrn_radiation_polarisn_norm 0
_diffrn_radiation_source 'rotating anode'
_diffrn_radiation_type MoK\a
_diffrn_radiation_wavelength 0.71073
_diffrn_reflns_av_R_equivalents 0.0439
_diffrn_reflns_av_sigmaI/netI 0.0636
_diffrn_reflns_limit_h_max 20
_diffrn_reflns_limit_h_min -20
_diffrn_reflns_limit_k_max 12
_diffrn_reflns_limit_k_min -11
_diffrn_reflns_limit_l_max 28
_diffrn_reflns_limit_l_min -17
_diffrn_reflns_number 15416
_diffrn_reflns_theta_full 26.82
_diffrn_reflns_theta_max 26.82
_diffrn_reflns_theta_min 1.27
_diffrn_source_current 150
_diffrn_source_power 7.50
_diffrn_source_voltage 50
_exptl_absorpt_coefficient_mu 0.765
_exptl_absorpt_correction_type none
_exptl_crystal_colour red
_exptl_crystal_density_diffrn 1.392
_exptl_crystal_density_method 'not measured'
_exptl_crystal_description block
_exptl_crystal_F_000 1532
_exptl_crystal_size_max 0.25
_exptl_crystal_size_mid 0.24
_exptl_crystal_size_min 0.20
_refine_diff_density_max 1.009
_refine_diff_density_min -0.697
_refine_diff_density_rms 0.091
_refine_ls_extinction_method none
_refine_ls_goodness_of_fit_ref 1.047
_refine_ls_hydrogen_treatment mixed
_refine_ls_matrix_type full
_refine_ls_number_parameters 575
_refine_ls_number_reflns 7349
_refine_ls_number_restraints 0
_refine_ls_restrained_S_all 1.047
_refine_ls_R_factor_all 0.0976
_refine_ls_R_factor_gt 0.0583
_refine_ls_shift/su_max 0.000
_refine_ls_shift/su_mean 0.000
_refine_ls_structure_factor_coef Fsqd
_refine_ls_weighting_details 'calc w=1/[\s^2^(Fo^2^)+(0.1000P)^2^+0.0000P] where P=(Fo^2^+2Fc^2^)/3'
_refine_ls_weighting_scheme calc
_refine_ls_wR_factor_gt 0.1440
_refine_ls_wR_factor_ref 0.1700
_reflns_number_gt 4994
_reflns_number_total 7349
_reflns_threshold_expression >2sigma(I)
_cod_data_source_file om400047j_si_002.cif
_cod_data_source_block complex15
_cod_original_sg_symbol_H-M 'P 21/c'
_cod_database_code 4089406

loop_
_symmetry_equiv_pos_as_xyz
'x, y, z'
'-x, y+1/2, -z+1/2'
'-x, -y, -z'
'x, -y-1/2, z-1/2'

loop_
_atom_site_label
_atom_site_type_symbol
_atom_site_fract_x
_atom_site_fract_y
_atom_site_fract_z
_atom_site_U_iso_or_equiv
_atom_site_adp_type
_atom_site_occupancy
_atom_site_symmetry_multiplicity
_atom_site_calc_flag
Co1 Co 0.26795(3) 0.26396(6) 0.36641(3) 0.02870(17) Uani 1 1 d
P1 P 0.17499(6) 0.29754(11) 0.42544(5) 0.0287(2) Uani 1 1 d
Cl1 Cl 0.29648(6) 0.38254(11) 0.28428(5) 0.0308(2) Uani 1 1 d
Si1 Si 0.15527(7) 0.18242(13) 0.30665(6) 0.0308(3) Uani 1 1 d
P3 P 0.37539(7) 0.36647(12) 0.42139(6) 0.0360(3) Uani 1 1 d
P2 P 0.30814(7) 0.04825(11) 0.36826(6) 0.0312(3) Uani 1 1 d
C1 C 0.0880(3) 0.1810(4) 0.4131(2) 0.0323(9) Uani 1 1 d
C2 C 0.0326(3) 0.1529(5) 0.4524(3) 0.0356(10) Uani 1 1 d
C3 C -0.0377(3) 0.0794(5) 0.4327(3) 0.0380(11) Uani 1 1 d
C4 C -0.0532(3) 0.0381(5) 0.3746(3) 0.0386(11) Uani 1 1 d
C5 C 0.0023(3) 0.0638(5) 0.3357(3) 0.0372(10) Uani 1 1 d
C6 C 0.0743(3) 0.1366(4) 0.3549(2) 0.0322(9) Uani 1 1 d
C8 C 0.1844(3) 0.0158(5) 0.2752(2) 0.0337(9) Uani 1 1 d
C9 C 0.1417(3) -0.0491(5) 0.2261(2) 0.0386(10) Uani 1 1 d
C10 C 0.1650(3) -0.1763(6) 0.2093(3) 0.0449(12) Uani 1 1 d
C11 C 0.2315(4) -0.2404(6) 0.2421(3) 0.0452(12) Uani 1 1 d
C12 C 0.2752(3) -0.1783(5) 0.2905(3) 0.0398(11) Uani 1 1 d
C13 C 0.2512(3) -0.0499(5) 0.3070(2) 0.0337(9) Uani 1 1 d
C14 C 0.4126(3) 0.0107(5) 0.3532(2) 0.0401(11) Uani 1 1 d
C15 C 0.4428(3) 0.0881(6) 0.3098(3) 0.0454(12) Uani 1 1 d
C16 C 0.5163(4) 0.0560(8) 0.2909(3) 0.0592(16) Uani 1 1 d
C17 C 0.5611(4) -0.0535(8) 0.3149(3) 0.0639(18) Uani 1 1 d
C18 C 0.5323(3) -0.1292(7) 0.3580(3) 0.0566(15) Uani 1 1 d
C19 C 0.4587(3) -0.0997(6) 0.3778(3) 0.0464(12) Uani 1 1 d
C20 C 0.2971(3) -0.0500(5) 0.4343(2) 0.0348(10) Uani 1 1 d
C21 C 0.3551(3) -0.0475(5) 0.4851(2) 0.0389(11) Uani 1 1 d
C22 C 0.3418(4) -0.1149(6) 0.5358(3) 0.0492(13) Uani 1 1 d
C23 C 0.2688(4) -0.1847(6) 0.5375(3) 0.0512(14) Uani 1 1 d
C24 C 0.2109(4) -0.1887(5) 0.4877(3) 0.0446(12) Uani 1 1 d
C25 C 0.2241(3) -0.1219(5) 0.4370(3) 0.0387(11) Uani 1 1 d
C26 C 0.1189(3) 0.4576(4) 0.4084(2) 0.0322(9) Uani 1 1 d
C27 C 0.0481(3) 0.4858(5) 0.4331(2) 0.0360(10) Uani 1 1 d
C28 C 0.0044(3) 0.6030(5) 0.4182(2) 0.0398(11) Uani 1 1 d
C29 C 0.0299(3) 0.6918(5) 0.3786(2) 0.0398(11) Uani 1 1 d
C30 C 0.0986(3) 0.6636(5) 0.3523(2) 0.0386(11) Uani 1 1 d
C32 C 0.2002(2) 0.3049(5) 0.5060(2) 0.0317(9) Uani 1 1 d
C33 C 0.2152(3) 0.1840(5) 0.5376(2) 0.0346(10) Uani 1 1 d
C34 C 0.2400(3) 0.1858(5) 0.5980(2) 0.0384(10) Uani 1 1 d
C35 C 0.2508(3) 0.3073(6) 0.6277(3) 0.0417(11) Uani 1 1 d
C37 C 0.2120(3) 0.4266(5) 0.5370(2) 0.0363(10) Uani 1 1 d
C31 C 0.1433(3) 0.5460(5) 0.3668(2) 0.0337(9) Uani 1 1 d
C36 C 0.2367(3) 0.4273(5) 0.5970(3) 0.0416(11) Uani 1 1 d
C41 C 0.4117(3) 0.3137(6) 0.4971(3) 0.0465(12) Uani 1 1 d
C38 C 0.1012(4) 0.2908(6) 0.2467(3) 0.0445(12) Uani 1 1 d
C40 C 0.3559(3) 0.5452(6) 0.4308(3) 0.0471(13) Uani 1 1 d
C39 C 0.4722(4) 0.3749(8) 0.3900(4) 0.0560(15) Uani 1 1 d
H33 H 0.205(2) 0.093(5) 0.516(2) 0.021(10) Uiso 1 1 d
H31 H 0.197(3) 0.524(5) 0.342(2) 0.030(12) Uiso 1 1 d
H21 H 0.411(3) 0.005(5) 0.487(2) 0.026(11) Uiso 1 1 d
H19 H 0.442(3) -0.156(6) 0.409(3) 0.037(14) Uiso 1 1 d
H381 H 0.129(4) 0.293(7) 0.208(4) 0.061(18) Uiso 1 1 d
H12 H 0.323(3) -0.224(5) 0.314(3) 0.036(13) Uiso 1 1 d
H3 H -0.075(3) 0.057(5) 0.460(3) 0.039(14) Uiso 1 1 d
H382 H 0.043(3) 0.253(5) 0.233(3) 0.036(13) Uiso 1 1 d
H28 H -0.046(3) 0.623(5) 0.437(2) 0.031(12) Uiso 1 1 d
H30 H 0.117(3) 0.727(6) 0.323(3) 0.042(14) Uiso 1 1 d
H36 H 0.243(3) 0.516(6) 0.619(3) 0.046(15) Uiso 1 1 d
H9 H 0.098(4) -0.017(7) 0.201(3) 0.061(19) Uiso 1 1 d
H15 H 0.410(3) 0.162(6) 0.296(3) 0.034(13) Uiso 1 1 d
H2 H 0.045(3) 0.179(6) 0.492(3) 0.043(15) Uiso 1 1 d
H4 H -0.107(3) -0.005(6) 0.362(3) 0.044(14) Uiso 1 1 d
H401 H 0.309(3) 0.562(6) 0.445(3) 0.038(14) Uiso 1 1 d
H35 H 0.267(3) 0.304(6) 0.668(3) 0.046(15) Uiso 1 1 d
H10 H 0.132(3) -0.223(6) 0.174(3) 0.040(14) Uiso 1 1 d
H402 H 0.412(4) 0.592(7) 0.449(3) 0.067(19) Uiso 1 1 d
H391 H 0.499(4) 0.286(8) 0.394(4) 0.07(2) Uiso 1 1 d
H5 H -0.007(3) 0.033(6) 0.292(3) 0.043(15) Uiso 1 1 d
H29 H 0.000(4) 0.783(6) 0.373(3) 0.053(16) Uiso 1 1 d
H37 H 0.197(3) 0.510(6) 0.515(3) 0.045(15) Uiso 1 1 d
H34 H 0.249(3) 0.102(6) 0.616(3) 0.040(14) Uiso 1 1 d
H25 H 0.184(4) -0.122(6) 0.401(3) 0.052(16) Uiso 1 1 d
H403 H 0.341(4) 0.579(7) 0.388(3) 0.055(17) Uiso 1 1 d
H16 H 0.533(4) 0.109(7) 0.257(3) 0.054(17) Uiso 1 1 d
H23 H 0.265(3) -0.231(6) 0.569(3) 0.044(16) Uiso 1 1 d
H11 H 0.248(4) -0.317(8) 0.231(3) 0.06(2) Uiso 1 1 d
H392 H 0.454(5) 0.414(9) 0.353(4) 0.09(3) Uiso 1 1 d
H27 H 0.029(3) 0.421(6) 0.460(3) 0.042(14) Uiso 1 1 d
H393 H 0.509(4) 0.440(7) 0.418(3) 0.057(17) Uiso 1 1 d
H383 H 0.100(6) 0.373(10) 0.257(5) 0.11(3) Uiso 1 1 d
H22 H 0.393(5) -0.117(8) 0.574(4) 0.08(2) Uiso 1 1 d
H24 H 0.162(4) -0.254(7) 0.489(3) 0.065(19) Uiso 1 1 d
H18 H 0.564(4) -0.206(7) 0.370(3) 0.059(18) Uiso 1 1 d
H17 H 0.612(5) -0.079(9) 0.303(4) 0.09(3) Uiso 1 1 d
H411 H 0.454(4) 0.372(7) 0.510(3) 0.062(19) Uiso 1 1 d
H412 H 0.446(4) 0.226(7) 0.493(3) 0.051(16) Uiso 1 1 d
H413 H 0.370(5) 0.303(9) 0.522(4) 0.09(3) Uiso 1 1 d

loop_
_atom_site_aniso_label
_atom_site_aniso_U_11
_atom_site_aniso_U_22
_atom_site_aniso_U_33
_atom_site_aniso_U_23
_atom_site_aniso_U_13
_atom_site_aniso_U_12
Co1 0.0294(3) 0.0270(3) 0.0297(3) -0.0002(2) 0.0037(2) -0.0008(2)
P1 0.0304(5) 0.0267(5) 0.0289(6) -0.0001(4) 0.0043(4) 0.0008(4)
Cl1 0.0333(5) 0.0342(5) 0.0265(5) 0.0069(4) 0.0095(4) -0.0009(4)
Si1 0.0315(5) 0.0302(6) 0.0296(7) -0.0002(5) -0.0005(5) -0.0005(4)
P3 0.0314(5) 0.0334(6) 0.0424(7) -0.0032(5) 0.0012(5) -0.0041(4)
P2 0.0309(5) 0.0295(5) 0.0330(6) -0.0010(5) 0.0034(4) 0.0026(4)
C1 0.036(2) 0.024(2) 0.036(3) 0.0004(18) 0.0010(18) 0.0063(16)
C2 0.038(2) 0.031(2) 0.039(3) 0.001(2) 0.011(2) -0.0002(17)
C3 0.036(2) 0.031(2) 0.049(3) 0.006(2) 0.012(2) 0.0013(18)
C4 0.031(2) 0.029(2) 0.054(3) -0.001(2) 0.004(2) 0.0013(17)
C5 0.030(2) 0.034(2) 0.047(3) -0.003(2) 0.0021(19) -0.0010(17)
C6 0.033(2) 0.028(2) 0.035(3) 0.0018(18) 0.0021(18) 0.0029(16)
C8 0.035(2) 0.035(2) 0.031(2) -0.0002(19) 0.0050(18) -0.0023(17)
C9 0.044(2) 0.041(3) 0.029(3) -0.005(2) 0.002(2) -0.003(2)
C10 0.057(3) 0.042(3) 0.036(3) -0.009(2) 0.010(2) -0.013(2)
C11 0.060(3) 0.032(2) 0.046(3) -0.004(2) 0.016(2) 0.000(2)
C12 0.046(3) 0.034(2) 0.041(3) -0.005(2) 0.011(2) 0.002(2)
C13 0.039(2) 0.034(2) 0.029(2) -0.0046(19) 0.0071(18) -0.0017(17)
C14 0.041(2) 0.043(3) 0.037(3) -0.007(2) 0.004(2) 0.000(2)
C15 0.040(2) 0.052(3) 0.046(3) -0.002(3) 0.011(2) 0.004(2)
C16 0.048(3) 0.082(5) 0.051(4) -0.003(3) 0.019(3) 0.001(3)
C17 0.045(3) 0.101(5) 0.048(4) -0.010(4) 0.014(3) 0.019(3)
C18 0.045(3) 0.075(4) 0.051(4) -0.006(3) 0.009(2) 0.018(3)
C19 0.042(2) 0.050(3) 0.047(3) 0.000(3) 0.005(2) 0.011(2)
C20 0.037(2) 0.031(2) 0.036(3) -0.0047(19) 0.0056(18) 0.0054(17)
C21 0.043(2) 0.037(2) 0.035(3) -0.002(2) 0.0009(19) 0.009(2)
C22 0.067(3) 0.042(3) 0.038(3) 0.001(2) 0.000(2) 0.015(2)
C23 0.078(4) 0.036(3) 0.042(3) 0.005(2) 0.016(3) 0.008(3)
C24 0.060(3) 0.029(2) 0.048(3) 0.005(2) 0.016(2) 0.004(2)
C25 0.045(2) 0.030(2) 0.041(3) -0.004(2) 0.005(2) 0.0046(19)
C26 0.033(2) 0.030(2) 0.031(2) -0.0010(18) -0.0029(17) -0.0001(16)
C27 0.034(2) 0.033(2) 0.042(3) 0.002(2) 0.0085(19) 0.0024(18)
C28 0.038(2) 0.042(3) 0.039(3) -0.003(2) 0.003(2) 0.0081(19)
C29 0.046(2) 0.031(2) 0.040(3) 0.001(2) -0.004(2) 0.006(2)
C30 0.039(2) 0.036(2) 0.040(3) 0.007(2) 0.002(2) -0.0004(19)
C32 0.0289(19) 0.033(2) 0.034(2) 0.0005(19) 0.0062(17) -0.0003(16)
C33 0.032(2) 0.031(2) 0.040(3) 0.003(2) 0.0015(18) -0.0028(17)
C34 0.035(2) 0.043(3) 0.037(3) 0.010(2) 0.0057(19) -0.0001(19)
C35 0.038(2) 0.056(3) 0.032(3) 0.000(2) 0.006(2) 0.001(2)
C37 0.039(2) 0.033(2) 0.037(3) -0.006(2) 0.0050(19) 0.0002(18)
C31 0.039(2) 0.029(2) 0.034(3) -0.0010(19) 0.0066(18) -0.0036(17)
C36 0.046(2) 0.040(3) 0.039(3) -0.008(2) 0.006(2) -0.001(2)
C41 0.040(3) 0.051(3) 0.046(3) -0.002(3) -0.006(2) -0.006(2)
C38 0.050(3) 0.043(3) 0.039(3) 0.002(2) -0.002(2) 0.000(2)
C40 0.040(3) 0.040(3) 0.060(4) -0.006(3) 0.002(3) -0.005(2)
C39 0.042(3) 0.058(4) 0.067(5) -0.010(3) 0.005(3) -0.010(3)

loop_
_atom_type_symbol
_atom_type_description
_atom_type_scat_dispersion_real
_atom_type_scat_dispersion_imag
_atom_type_scat_source
C C 0.0033 0.0016 'International Tables Vol C Tables 4.2.6.8 and 6.1.1.4'
H H 0.0000 0.0000 'International Tables Vol C Tables 4.2.6.8 and 6.1.1.4'
Si Si 0.0817 0.0704 'International Tables Vol C Tables 4.2.6.8 and 6.1.1.4'
P P 0.1023 0.0942 'International Tables Vol C Tables 4.2.6.8 and 6.1.1.4'
Cl Cl 0.1484 0.1585 'International Tables Vol C Tables 4.2.6.8 and 6.1.1.4'
Co Co 0.3494 0.9721 'International Tables Vol C Tables 4.2.6.8 and 6.1.1.4'

loop_
_geom_angle_atom_site_label_1
_geom_angle_atom_site_label_2
_geom_angle_atom_site_label_3
_geom_angle
P1 Co1 P2 111.24(5)
P1 Co1 P3 98.60(5)
P2 Co1 P3 102.19(5)
P1 Co1 Si1 80.97(5)
P2 Co1 Si1 83.58(5)
P3 Co1 Si1 173.89(5)
P1 Co1 Cl1 130.85(5)
P2 Co1 Cl1 114.15(5)
P3 Co1 Cl1 89.52(5)
Si1 Co1 Cl1 86.22(5)
C32 P1 C1 104.3(2)
C32 P1 C26 102.5(2)
C1 P1 C26 98.66(19)
C32 P1 Co1 122.60(14)
C1 P1 Co1 113.92(16)
C26 P1 Co1 111.72(17)
C38 Si1 C8 110.2(3)
C38 Si1 C6 105.1(2)
C8 Si1 C6 104.2(2)
C38 Si1 Co1 119.95(19)
C8 Si1 Co1 107.89(14)
C6 Si1 Co1 108.37(16)
C40 P3 C41 102.0(3)
C40 P3 C39 100.3(3)
C41 P3 C39 101.0(3)
C40 P3 Co1 111.39(19)
C41 P3 Co1 121.8(2)
C39 P3 Co1 117.3(2)
C20 P2 C14 104.3(2)
C20 P2 C13 104.3(2)
C14 P2 C13 98.3(2)
C20 P2 Co1 117.62(15)
C14 P2 Co1 118.18(17)
C13 P2 Co1 111.68(16)
C6 C1 C2 121.2(4)
C6 C1 P1 111.7(4)
C2 C1 P1 126.5(4)
C3 C2 C1 119.1(5)
C4 C3 C2 120.3(5)
C3 C4 C5 120.7(4)
C4 C5 C6 119.9(5)
C1 C6 C5 118.8(5)
C1 C6 Si1 116.3(3)
C5 C6 Si1 124.9(4)
C13 C8 C9 118.6(4)
C13 C8 Si1 115.7(3)
C9 C8 Si1 125.6(4)
C10 C9 C8 120.9(5)
C9 C10 C11 119.5(5)
C12 C11 C10 120.9(5)
C11 C12 C13 119.0(5)
C8 C13 C12 121.1(5)
C8 C13 P2 115.5(3)
C12 C13 P2 123.2(4)
C15 C14 C19 119.0(5)
C15 C14 P2 117.0(4)
C19 C14 P2 123.6(4)
C16 C15 C14 120.5(6)
C15 C16 C17 120.2(7)
C18 C17 C16 119.7(6)
C17 C18 C19 121.5(6)
C18 C19 C14 119.0(6)
C21 C20 C25 117.8(5)
C21 C20 P2 122.8(4)
C25 C20 P2 119.2(4)
C22 C21 C20 121.3(5)
C21 C22 C23 119.9(5)
C24 C23 C22 119.7(6)
C25 C24 C23 120.5(5)
C24 C25 C20 120.9(5)
C27 C26 C31 119.1(4)
C27 C26 P1 120.6(4)
C31 C26 P1 120.2(4)
C28 C27 C26 120.4(5)
C29 C28 C27 120.4(5)
C28 C29 C30 120.0(4)
C29 C30 C31 120.3(5)
C37 C32 C33 118.3(5)
C37 C32 P1 122.7(4)
C33 C32 P1 118.9(4)
C34 C33 C32 120.6(5)
C35 C34 C33 120.1(5)
C34 C35 C36 119.9(5)
C36 C37 C32 120.7(5)
C26 C31 C30 119.8(4)
C37 C36 C35 120.5(5)

loop_
_geom_bond_atom_site_label_1
_geom_bond_atom_site_label_2
_geom_bond_distance
Co1 P1 2.1603(13)
Co1 P2 2.2004(13)
Co1 P3 2.2295(13)
Co1 Si1 2.2587(13)
Co1 Cl1 2.2752(12)
P1 C32 1.800(5)
P1 C1 1.803(5)
P1 C26 1.820(4)
Si1 C38 1.838(6)
Si1 C8 1.857(5)
Si1 C6 1.864(5)
P3 C40 1.789(6)
P3 C41 1.796(6)
P3 C39 1.806(6)
P2 C20 1.794(5)
P2 C14 1.806(5)
P2 C13 1.821(5)
C1 C6 1.365(7)
C1 C2 1.368(7)
C2 C3 1.368(7)
C3 C4 1.356(8)
C4 C5 1.357(7)
C5 C6 1.384(6)
C8 C13 1.371(6)
C8 C9 1.373(7)
C9 C10 1.365(7)
C10 C11 1.370(8)
C11 C12 1.357(8)
C12 C13 1.376(7)
C14 C15 1.374(8)
C14 C19 1.383(7)
C15 C16 1.353(8)
C16 C17 1.360(10)
C17 C18 1.349(10)
C18 C19 1.358(8)
C20 C21 1.375(7)
C20 C25 1.383(7)
C21 C22 1.356(8)
C22 C23 1.370(9)
C23 C24 1.359(9)
C24 C25 1.354(8)
C26 C27 1.368(6)
C26 C31 1.366(7)
C27 C28 1.363(7)
C28 C29 1.345(8)
C29 C30 1.355(7)
C30 C31 1.372(6)
C32 C37 1.376(7)
C32 C33 1.380(7)
C33 C34 1.361(7)
C34 C35 1.359(8)
C35 C36 1.362(8)
C37 C36 1.351(7)
